data_4509015
loop_
_publ_author_name
'Yakovenko, Andrey A.'
'Antipin, Mikhail Yu.'
'Timofeeva, Tatiana V.'

_publ_section_title
;
 Molecular and Crystal Structure of Low Melting Nitrotoluene Isomers
;
_journal_issue 1
_journal_name_full 'Crystal Growth &amp; Design'
_journal_page_first 57
_journal_paper_doi 10.1021/cg800659f
_journal_volume 9
_journal_year 2009
_chemical_formula_moiety 'C7 H7 N O2'
_chemical_formula_sum 'C7 H7 N O2'
_chemical_formula_weight 137.14
_chemical_name_systematic
; 
 ? 
;
_space_group_IT_number 14
_symmetry_cell_setting monoclinic
_symmetry_space_group_name_Hall '-P 2ybc'
_symmetry_space_group_name_H-M 'P 1 21/c 1'
_atom_sites_solution_hydrogens geom
_atom_sites_solution_primary direct
_atom_sites_solution_secondary difmap
_audit_creation_method SHELXL-97
_cell_angle_alpha 90.00
_cell_angle_beta 90.15(3)
_cell_angle_gamma 90.00
_cell_formula_units_Z 4
_cell_length_a 7.888(13)
_cell_length_b 11.611(18)
_cell_length_c 7.537(11)
_cell_measurement_reflns_used 771
_cell_measurement_temperature 270(2)
_cell_measurement_theta_max 25.21
_cell_measurement_theta_min 2.50
_cell_volume 690.3(19)
_computing_cell_refinement 'SAINT+ ver. 6.2 (Bruker, 2001)'
_computing_data_collection 'APEX2  (Bruker, 2005)'
_computing_data_reduction 'SAINT+ ver. 6.2 (Bruker, 2001)'
_computing_molecular_graphics 'SHELXTL ver. 6.12 (Sheldrick, 2001)'
_computing_publication_material 'SHELXTL ver. 6.12 (Sheldrick, 2001)'
_computing_structure_refinement 'SHELXTL ver. 6.12 (Sheldrick, 2001)'
_computing_structure_solution 'SHELXTL ver. 6.12 (Sheldrick, 2001)'
_diffrn_ambient_temperature 270(2)
_diffrn_measured_fraction_theta_full 0.702
_diffrn_measured_fraction_theta_max 0.702
_diffrn_measurement_device_type 'Bruker SMART APEX II CCD area detector'
_diffrn_measurement_method 'omega scan'
_diffrn_radiation_monochromator graphite
_diffrn_radiation_source 'fine-focus sealed tube'
_diffrn_radiation_type MoK\a
_diffrn_radiation_wavelength 0.71073
_diffrn_reflns_av_R_equivalents 0.0202
_diffrn_reflns_av_sigmaI/netI 0.0295
_diffrn_reflns_limit_h_max 5
_diffrn_reflns_limit_h_min -9
_diffrn_reflns_limit_k_max 14
_diffrn_reflns_limit_k_min -11
_diffrn_reflns_limit_l_max 5
_diffrn_reflns_limit_l_min -5
_diffrn_reflns_number 1803
_diffrn_reflns_theta_full 26.00
_diffrn_reflns_theta_max 26.00
_diffrn_reflns_theta_min 1.75
_exptl_absorpt_coefficient_mu 0.098
_exptl_absorpt_correction_T_max 1.00
_exptl_absorpt_correction_T_min 0.95
_exptl_absorpt_correction_type multi-scan
_exptl_absorpt_process_details 'SADABS (Sheldrick, 2003)'
_exptl_crystal_colour colorless
_exptl_crystal_density_diffrn 1.319
_exptl_crystal_density_meas ?
_exptl_crystal_density_method 'not measured'
_exptl_crystal_description cylindric
_exptl_crystal_F_000 288
_exptl_crystal_size_mid 0.30
_exptl_crystal_size_min 0.30
_refine_diff_density_max 0.108
_refine_diff_density_min -0.108
_refine_diff_density_rms 0.025
_refine_ls_extinction_method none
_refine_ls_goodness_of_fit_ref 1.041
_refine_ls_hydrogen_treatment constr
_refine_ls_matrix_type full
_refine_ls_number_parameters 111
_refine_ls_number_reflns 953
_refine_ls_number_restraints 24
_refine_ls_restrained_S_all 1.028
_refine_ls_R_factor_all 0.0602
_refine_ls_R_factor_gt 0.0439
_refine_ls_shift/su_max 0.000
_refine_ls_shift/su_mean 0.000
_refine_ls_structure_factor_coef Fsqd
_refine_ls_weighting_details 'calc w=1/[\s^2^(Fo^2^)+(0.0300P)^2^+0.2000P] where P=(Fo^2^+2Fc^2^)/3'
_refine_ls_weighting_scheme calc
_refine_ls_wR_factor_gt 0.0907
_refine_ls_wR_factor_ref 0.0994
_reflns_number_gt 742
_reflns_number_total 953
_reflns_threshold_expression I>2\s(I)
_cod_data_source_file cg800659fsup1.cif
_cod_data_source_block mntoldis
_cod_depositor_comments
;
The following automatic conversions were performed:

'_symmetry_cell_setting' value 'Monoclinic' changed to 'monoclinic'
according to /home/saulius/struct/CIF-dictionaries/cif_core.dic
dictionary named 'cif_core.dic' version 2.4.2 from 2011-04-26.

Automatic conversion script
Id: cif_fix_values 1891 2012-01-12 08:04:46Z andrius 

The following automatic conversions were performed:

'_exptl_crystal_density_meas' value 'not measured' was changed to '?'
- the value is perceived as not measured.

Automatic conversion script
Id: cif_fix_values 3008 2015-01-20 13:52:24Z robertas 
;
_cod_original_cell_volume 690.4(19)
_cod_original_sg_symbol_H-M 'P 2(1)/c'
_cod_database_code 4509015

loop_
_symmetry_equiv_pos_as_xyz
'x, y, z'
'-x, y+1/2, -z+1/2'
'-x, -y, -z'
'x, -y-1/2, z-1/2'

loop_
_atom_site_label
_atom_site_type_symbol
_atom_site_fract_x
_atom_site_fract_y
_atom_site_fract_z
_atom_site_U_iso_or_equiv
_atom_site_adp_type
_atom_site_occupancy
_atom_site_symmetry_multiplicity
_atom_site_calc_flag
_atom_site_refinement_flags
_atom_site_disorder_assembly
_atom_site_disorder_group
O1 O 0.2377(5) 0.1901(2) 0.0288(13) 0.107(4) Uani 0.50 1 d PDU A 1
O2 O 0.3048(5) 0.3692(2) -0.0064(12) 0.070(2) Uani 0.50 1 d PDU A 1
O1' O 0.2587(5) 0.1900(3) -0.0256(12) 0.107(4) Uani 0.50 1 d PDU A 2
O2' O 0.2837(5) 0.3692(2) 0.0479(12) 0.104(4) Uani 0.50 1 d PDU A 2
N1 N 0.3390(2) 0.27032(14) 0.0400(3) 0.0745(10) Uani 1 1 d D . .
C1 C 0.5084(2) 0.24701(18) 0.1120(4) 0.0529(8) Uani 1 1 d D A .
C2 C 0.6161(3) 0.33696(19) 0.1467(5) 0.0541(9) Uani 1 1 d . . .
H2A H 0.5800 0.4121 0.1268 0.065 Uiso 1 1 calc R A .
C3 C 0.7768(3) 0.3172(2) 0.2104(5) 0.0585(10) Uani 1 1 d . A .
C4 C 0.8262(4) 0.2031(3) 0.2393(5) 0.0700(11) Uani 1 1 d . . .
H4A H 0.9346 0.1872 0.2814 0.084 Uiso 1 1 calc R A .
C5 C 0.7152(4) 0.1142(2) 0.2059(6) 0.0808(12) Uani 1 1 d . A .
H5A H 0.7495 0.0388 0.2268 0.097 Uiso 1 1 calc R . .
C6 C 0.5566(4) 0.1346(2) 0.1428(6) 0.0707(10) Uani 1 1 d . . .
H6A H 0.4822 0.0741 0.1208 0.085 Uiso 1 1 calc R A .
C7 C 0.8986(4) 0.4152(3) 0.2474(6) 0.0892(14) Uani 1 1 d . . .
H7A H 0.8368 0.4802 0.2920 0.134 Uiso 1 1 calc R A .
H7B H 0.9554 0.4363 0.1397 0.134 Uiso 1 1 calc R . .
H7C H 0.9808 0.3911 0.3339 0.134 Uiso 1 1 calc R . .

loop_
_atom_site_aniso_label
_atom_site_aniso_U_11
_atom_site_aniso_U_22
_atom_site_aniso_U_33
_atom_site_aniso_U_23
_atom_site_aniso_U_13
_atom_site_aniso_U_12
O1 0.073(4) 0.120(7) 0.127(10) -0.006(4) -0.027(4) -0.026(4)
O2 0.054(3) 0.085(5) 0.071(6) 0.018(3) -0.011(3) 0.017(3)
O1' 0.091(5) 0.117(7) 0.113(9) -0.018(4) -0.010(4) -0.039(4)
O2' 0.069(4) 0.103(6) 0.139(11) -0.013(4) 0.013(4) 0.025(4)
N1 0.0586(15) 0.0869(19) 0.078(3) -0.0106(18) -0.0012(15) -0.0088(13)
C1 0.0563(14) 0.0558(13) 0.047(3) -0.0059(12) 0.0035(13) 0.0035(12)
C2 0.0578(15) 0.0449(13) 0.060(3) 0.0024(14) 0.0037(14) 0.0033(10)
C3 0.0539(15) 0.0640(16) 0.057(3) 0.0084(13) 0.0041(14) 0.0018(13)
C4 0.0627(17) 0.088(2) 0.060(4) 0.0172(17) 0.0005(17) 0.0218(15)
C5 0.103(3) 0.0532(16) 0.086(4) 0.0072(16) 0.006(2) 0.0218(16)
C6 0.092(2) 0.0502(14) 0.070(3) -0.0067(15) 0.008(2) -0.0071(15)
C7 0.0614(17) 0.092(2) 0.114(4) 0.015(2) -0.0098(19) -0.0159(16)

loop_
_atom_type_symbol
_atom_type_description
_atom_type_scat_dispersion_real
_atom_type_scat_dispersion_imag
_atom_type_scat_source
C C 0.0033 0.0016 'International Tables Vol C Tables 4.2.6.8 and 6.1.1.4'
H H 0.0000 0.0000 'International Tables Vol C Tables 4.2.6.8 and 6.1.1.4'
N N 0.0061 0.0033 'International Tables Vol C Tables 4.2.6.8 and 6.1.1.4'
O O 0.0106 0.0060 'International Tables Vol C Tables 4.2.6.8 and 6.1.1.4'

loop_
_geom_angle_atom_site_label_1
_geom_angle_atom_site_label_2
_geom_angle_atom_site_label_3
_geom_angle
O1 N1 O2' 118.7(4)
O2' N1 O1' 123.00(15)
O1 N1 O2 123.00(15)
O1' N1 O2 118.7(4)
O1 N1 C1 118.50(13)
O2' N1 C1 118.52(10)
O1' N1 C1 118.49(12)
O2 N1 C1 118.49(10)
C2 C1 C6 121.2(2)
C2 C1 N1 119.59(18)
C6 C1 N1 119.20(19)
C1 C2 C3 120.7(2)
C1 C2 H2A 119.7
C3 C2 H2A 119.7
C2 C3 C4 118.0(2)
C2 C3 C7 121.5(3)
C4 C3 C7 120.4(3)
C5 C4 C3 120.4(3)
C5 C4 H4A 119.8
C3 C4 H4A 119.8
C6 C5 C4 121.2(3)
C6 C5 H5A 119.4
C4 C5 H5A 119.4
C5 C6 C1 118.5(3)
C5 C6 H6A 120.7
C1 C6 H6A 120.7
C3 C7 H7A 109.5
C3 C7 H7B 109.5
H7A C7 H7B 109.5
C3 C7 H7C 109.5
H7A C7 H7C 109.5
H7B C7 H7C 109.5

loop_
_geom_bond_atom_site_label_1
_geom_bond_atom_site_label_2
_geom_bond_distance
O1 N1 1.2299(17)
O2 N1 1.2302(19)
O1' N1 1.2300(16)
O2' N1 1.2300(19)
N1 C1 1.466(2)
C1 C2 1.371(3)
C1 C6 1.379(4)
C2 C3 1.374(4)
C2 H2A 0.9300
C3 C4 1.397(4)
C3 C7 1.515(4)
C4 C5 1.377(4)
C4 H4A 0.9300
C5 C6 1.358(5)
C5 H5A 0.9300
C6 H6A 0.9300
C7 H7A 0.9600
C7 H7B 0.9600
C7 H7C 0.9600

loop_
_geom_torsion_atom_site_label_1
_geom_torsion_atom_site_label_2
_geom_torsion_atom_site_label_3
_geom_torsion_atom_site_label_4
_geom_torsion
O1 N1 C1 C2 -171.8(6)
O2' N1 C1 C2 -15.5(6)
O1' N1 C1 C2 164.5(6)
O2 N1 C1 C2 8.2(6)
O1 N1 C1 C6 8.5(6)
O2' N1 C1 C6 164.8(6)
O1' N1 C1 C6 -15.2(6)
O2 N1 C1 C6 -171.5(6)
C6 C1 C2 C3 1.1(5)
N1 C1 C2 C3 -178.5(3)
C1 C2 C3 C4 -0.3(5)
C1 C2 C3 C7 179.2(3)
C2 C3 C4 C5 -0.6(5)
C7 C3 C4 C5 179.9(3)
C3 C4 C5 C6 0.6(5)
C4 C5 C6 C1 0.2(5)
C2 C1 C6 C5 -1.1(5)
N1 C1 C6 C5 178.6(3)
